data_7212886
loop_
_publ_author_name
'Fainerman-Melnikova, Marina'
'Clegg, Jack K.'
'Pakchung, Amalie A. H.'
'Jensen, Paul'
'Codd, Rachel'

_publ_section_title
;
 Structural diversity of complexes between Cu(ii) or Ni(ii) and endocyclic
 oxygen- or nitrogen-containing ligands: synthesis, X-ray structure
 determinations and circular dichroism spectra
;
_journal_issue 12
_journal_name_full CrystEngComm
_journal_page_first 4217
_journal_paper_doi 10.1039/c0ce00323a
_journal_volume 12
_journal_year 2010
_chemical_formula_moiety 'C7 H10 Cu O10'
_chemical_formula_sum 'C7 H10 Cu O10'
_chemical_formula_weight 317.69
_chemical_name_systematic
;
?
;
_space_group_IT_number 2
_symmetry_cell_setting triclinic
_symmetry_Int_Tables_number 2
_symmetry_space_group_name_Hall '-P 1'
_symmetry_space_group_name_H-M 'P -1'
_atom_sites_solution_hydrogens geom
_atom_sites_solution_primary direct
_atom_sites_solution_secondary difmap
_audit_creation_method SHELXL-97
_cell_angle_alpha 94.104(6)
_cell_angle_beta 94.908(6)
_cell_angle_gamma 97.222(6)
_cell_formula_units_Z 2
_cell_length_a 4.9663(17)
_cell_length_b 9.909(3)
_cell_length_c 10.491(4)
_cell_measurement_reflns_used 3266
_cell_measurement_temperature 150(2)
_cell_measurement_theta_max 28.244
_cell_measurement_theta_min 2.722
_cell_volume 508.5(3)
_computing_cell_refinement 'SAINT and CELL_NOW (Bruker, 1995)'
_computing_data_collection 'SMART (Bruker, 1995)'
_computing_data_reduction 'SAINT and XPREP (Bruker, 1995)'
_computing_molecular_graphics
;ORTEP-3 (Farrugia, 1997)
WINGX-32 (Farrugia, 1999)
;
_computing_publication_material 'enCIFer 1.0 (CCDC, 2003)'
_computing_structure_refinement 'SHELXL-97 (Sheldrick, 1997)'
_computing_structure_solution 'SIR97 (Altomare, et. al. 1999)'
_diffrn_ambient_temperature 150(2)
_diffrn_detector_area_resol_mean 0
_diffrn_measured_fraction_theta_full 0.998
_diffrn_measured_fraction_theta_max 0.931
_diffrn_measurement_device_type 'BRUKER SMART 1000 CCD'
_diffrn_measurement_method \w
_diffrn_radiation_monochromator graphite
_diffrn_radiation_source 'sealed tube'
_diffrn_radiation_type MoK\a
_diffrn_radiation_wavelength 0.71073
_diffrn_reflns_av_R_equivalents 0.0000
_diffrn_reflns_av_sigmaI/netI 0.0215
_diffrn_reflns_limit_h_max 6
_diffrn_reflns_limit_h_min -6
_diffrn_reflns_limit_k_max 12
_diffrn_reflns_limit_k_min -12
_diffrn_reflns_limit_l_max 13
_diffrn_reflns_limit_l_min 0
_diffrn_reflns_number 2350
_diffrn_reflns_theta_full 25.00
_diffrn_reflns_theta_max 28.32
_diffrn_reflns_theta_min 1.96
_diffrn_standards_decay_% 0
_diffrn_standards_interval_count 0
_diffrn_standards_interval_time 0
_diffrn_standards_number 0
_exptl_absorpt_coefficient_mu 2.199
_exptl_absorpt_correction_T_max 0.643
_exptl_absorpt_correction_T_min 0.529
_exptl_absorpt_correction_type multi-scan
_exptl_absorpt_process_details 'TWINABS (Sheldrick, 2007)'
_exptl_crystal_colour green
_exptl_crystal_density_diffrn 2.075
_exptl_crystal_density_method 'not measured'
_exptl_crystal_description block
_exptl_crystal_F_000 322
_exptl_crystal_size_max 0.350
_exptl_crystal_size_mid 0.250
_exptl_crystal_size_min 0.200
_refine_diff_density_max 0.492
_refine_diff_density_min -0.682
_refine_diff_density_rms 0.083
_refine_ls_extinction_method none
_refine_ls_goodness_of_fit_ref 1.036
_refine_ls_hydrogen_treatment mixed
_refine_ls_matrix_type full
_refine_ls_number_parameters 191
_refine_ls_number_reflns 2350
_refine_ls_number_restraints 8
_refine_ls_restrained_S_all 1.034
_refine_ls_R_factor_all 0.0301
_refine_ls_R_factor_gt 0.0257
_refine_ls_shift/su_max 0.000
_refine_ls_shift/su_mean 0.000
_refine_ls_structure_factor_coef Fsqd
_refine_ls_weighting_details 'calc w=1/[\s^2^(Fo^2^)+(0.0408P)^2^+0.2603P] where P=(Fo^2^+2Fc^2^)/3'
_refine_ls_weighting_scheme calc
_refine_ls_wR_factor_gt 0.0650
_refine_ls_wR_factor_ref 0.0675
_reflns_number_gt 2122
_reflns_number_total 2350
_reflns_threshold_expression >2sigma(I)
_cod_data_source_file c0ce00323a.txt
_cod_data_source_block rc8jc7s
_cod_original_sg_symbol_Hall '-p 1'
_cod_original_sg_symbol_H-M 'p -1'
_cod_database_code 7212886

loop_
_symmetry_equiv_pos_as_xyz
'x, y, z'
'-x, -y, -z'

loop_
_atom_site_label
_atom_site_type_symbol
_atom_site_fract_x
_atom_site_fract_y
_atom_site_fract_z
_atom_site_U_iso_or_equiv
_atom_site_adp_type
_atom_site_occupancy
_atom_site_symmetry_multiplicity
_atom_site_calc_flag
_atom_site_refinement_flags
C1 C 0.7947(5) 0.2323(2) 0.0692(2) 0.0139(4) Uani 1 1 d .
C2 C 0.6224(4) 0.1439(2) 0.1523(2) 0.0115(4) Uani 1 1 d .
C3 C 0.3011(4) 0.1428(2) 0.3020(2) 0.0123(4) Uani 1 1 d .
C4 C 0.2964(5) 0.0081(2) 0.3126(2) 0.0153(4) Uani 1 1 d .
H4 H 0.1843 -0.0360 0.3704 0.018 Uiso 1 1 calc R
C5 C 0.4609(5) -0.0695(2) 0.2366(2) 0.0162(4) Uani 1 1 d .
C6 C 0.6297(5) 0.0087(2) 0.1556(2) 0.0137(4) Uani 1 1 d .
H6 H 0.7467 -0.0354 0.1042 0.016 Uiso 1 1 calc R
C7 C 0.1243(4) 0.2333(2) 0.3704(2) 0.0121(4) Uani 1 1 d .
O1 O 0.7481(3) 0.35584(16) 0.06634(16) 0.0133(3) Uani 1 1 d .
O2 O 0.9659(4) 0.17730(18) 0.0146(2) 0.0282(4) Uani 1 1 d .
O3 O 0.4618(3) 0.21311(15) 0.22421(15) 0.0119(3) Uani 1 1 d .
O4 O 0.4548(4) -0.19670(18) 0.23729(18) 0.0272(4) Uani 1 1 d .
O5 O 0.1444(3) 0.35607(16) 0.34230(15) 0.0150(3) Uani 1 1 d .
O6 O -0.0282(4) 0.17915(17) 0.44521(17) 0.0191(4) Uani 1 1 d .
O7 O 0.7024(3) 0.52771(16) -0.12854(15) 0.0134(3) Uani 1 1 d D
H2O H 0.569(4) 0.564(3) -0.106(3) 0.020 Uiso 1 1 d D
H1O H 0.748(6) 0.562(3) -0.1957(16) 0.020 Uiso 1 1 d D
O8 O 0.8631(4) 0.64890(18) 0.17340(18) 0.0234(4) Uani 1 1 d D
H4O H 1.006(4) 0.704(3) 0.174(3) 0.035 Uiso 1 1 d D
H3O H 0.728(4) 0.691(3) 0.164(4) 0.035 Uiso 1 1 d D
O9 O 0.7625(3) 0.51022(18) 0.37682(16) 0.0182(3) Uani 1 1 d D
H6O H 0.789(6) 0.561(3) 0.317(2) 0.027 Uiso 1 1 d D
H5O H 0.888(4) 0.461(3) 0.373(3) 0.027 Uiso 1 1 d D
O10 O 0.3745(3) 0.67010(17) 0.44920(16) 0.0170(3) Uani 1 1 d D
H8O H 0.412(6) 0.706(3) 0.3815(17) 0.026 Uiso 1 1 d D
H7O H 0.258(5) 0.712(3) 0.483(3) 0.026 Uiso 1 1 d D
Cu1 Cu 1.0000 0.5000 0.0000 0.01047(10) Uani 1 2 d S
Cu2 Cu 0.5000 0.5000 0.5000 0.01093(10) Uani 1 2 d S

loop_
_atom_site_aniso_label
_atom_site_aniso_U_11
_atom_site_aniso_U_22
_atom_site_aniso_U_33
_atom_site_aniso_U_23
_atom_site_aniso_U_13
_atom_site_aniso_U_12
C1 0.0140(10) 0.0126(10) 0.0155(10) 0.0023(8) 0.0046(8) 0.0007(8)
C2 0.0107(9) 0.0124(10) 0.0119(10) 0.0014(8) 0.0035(8) 0.0021(8)
C3 0.0126(10) 0.0137(10) 0.0115(10) 0.0020(8) 0.0050(8) 0.0021(8)
C4 0.0188(11) 0.0131(11) 0.0156(11) 0.0039(8) 0.0077(9) 0.0023(8)
C5 0.0231(12) 0.0116(10) 0.0149(11) 0.0039(8) 0.0048(9) 0.0023(9)
C6 0.0157(10) 0.0128(10) 0.0142(10) 0.0027(8) 0.0056(8) 0.0042(8)
C7 0.0115(10) 0.0125(10) 0.0127(10) 0.0007(8) 0.0017(8) 0.0029(8)
O1 0.0129(7) 0.0115(7) 0.0170(7) 0.0054(6) 0.0050(6) 0.0032(6)
O2 0.0339(11) 0.0153(8) 0.0418(11) 0.0079(8) 0.0279(9) 0.0082(8)
O3 0.0128(7) 0.0102(7) 0.0142(7) 0.0030(6) 0.0069(6) 0.0026(6)
O4 0.0494(12) 0.0106(8) 0.0270(10) 0.0077(7) 0.0217(9) 0.0090(8)
O5 0.0176(8) 0.0129(7) 0.0165(8) 0.0034(6) 0.0060(6) 0.0054(6)
O6 0.0209(8) 0.0168(8) 0.0227(9) 0.0055(7) 0.0135(7) 0.0052(7)
O7 0.0121(7) 0.0144(8) 0.0155(7) 0.0057(6) 0.0046(6) 0.0041(6)
O8 0.0303(10) 0.0139(8) 0.0288(10) 0.0055(7) 0.0162(8) 0.0024(7)
O9 0.0186(8) 0.0205(9) 0.0201(8) 0.0099(7) 0.0104(6) 0.0100(7)
O10 0.0208(8) 0.0165(8) 0.0182(8) 0.0080(6) 0.0116(7) 0.0097(6)
Cu1 0.00948(16) 0.01003(17) 0.01299(18) 0.00474(15) 0.00347(12) 0.00173(15)
Cu2 0.01135(17) 0.01071(18) 0.01249(18) 0.00361(15) 0.00508(12) 0.00413(16)

loop_
_atom_type_symbol
_atom_type_description
_atom_type_scat_dispersion_real
_atom_type_scat_dispersion_imag
_atom_type_scat_source
C C 0.0033 0.0016 'International Tables Vol C Tables 4.2.6.8 and 6.1.1.4'
H H 0.0000 0.0000 'International Tables Vol C Tables 4.2.6.8 and 6.1.1.4'
O O 0.0106 0.0060 'International Tables Vol C Tables 4.2.6.8 and 6.1.1.4'
Cu Cu 0.3201 1.2651 'International Tables Vol C Tables 4.2.6.8 and 6.1.1.4'

loop_
_geom_angle_atom_site_label_1
_geom_angle_atom_site_label_2
_geom_angle_atom_site_label_3
_geom_angle
_geom_angle_site_symmetry_1
_geom_angle_site_symmetry_3
O2 C1 O1 127.6(2) . .
O2 C1 C2 116.2(2) . .
O1 C1 C2 116.26(19) . .
C6 C2 O3 122.71(19) . .
C6 C2 C1 123.11(19) . .
O3 C2 C1 114.18(17) . .
C4 C3 O3 123.1(2) . .
C4 C3 C7 124.96(19) . .
O3 C3 C7 111.87(18) . .
C3 C4 C5 120.1(2) . .
C3 C4 H4 119.9 . .
C5 C4 H4 119.9 . .
O4 C5 C6 121.7(2) . .
O4 C5 C4 123.1(2) . .
C6 C5 C4 115.14(19) . .
C2 C6 C5 120.4(2) . .
C2 C6 H6 119.8 . .
C5 C6 H6 119.8 . .
O6 C7 O5 126.9(2) . .
O6 C7 C3 117.03(19) . .
O5 C7 C3 116.02(18) . .
C1 O1 Cu1 123.13(14) . .
C3 O3 C2 118.46(16) . .
C7 O5 Cu2 109.13(13) . .
Cu1 O7 H2O 120(2) . .
Cu1 O7 H1O 117(2) . .
H2O O7 H1O 107(3) . .
Cu1 O8 H4O 92(2) . .
Cu1 O8 H3O 123(3) . .
H4O O8 H3O 109(3) . .
Cu2 O9 H6O 133(2) . .
Cu2 O9 H5O 125(2) . .
H6O O9 H5O 102(3) . .
Cu2 O10 H8O 124(2) . .
Cu2 O10 H7O 127(2) . .
H8O O10 H7O 109(3) . .
O7 Cu1 O7 180.00(9) 2_765 .
O7 Cu1 O1 88.71(7) 2_765 2_765
O7 Cu1 O1 91.29(7) . 2_765
O7 Cu1 O1 91.29(7) 2_765 .
O7 Cu1 O1 88.71(7) . .
O1 Cu1 O1 180.0 2_765 .
O7 Cu1 O8 84.23(7) 2_765 .
O7 Cu1 O8 95.77(7) . .
O1 Cu1 O8 95.50(6) 2_765 .
O1 Cu1 O8 84.50(6) . .
O9 Cu2 O9 180.000(1) . 2_666
O9 Cu2 O10 91.09(7) . .
O9 Cu2 O10 88.91(7) 2_666 .
O9 Cu2 O10 88.91(7) . 2_666
O9 Cu2 O10 91.09(7) 2_666 2_666
O10 Cu2 O10 180.00(9) . 2_666
O9 Cu2 O5 92.17(7) . .
O9 Cu2 O5 87.83(7) 2_666 .
O10 Cu2 O5 92.10(7) . .
O10 Cu2 O5 87.90(7) 2_666 .

loop_
_geom_bond_atom_site_label_1
_geom_bond_atom_site_label_2
_geom_bond_distance
_geom_bond_site_symmetry_2
C1 O2 1.227(3) .
C1 O1 1.276(3) .
C1 C2 1.520(3) .
C2 C6 1.348(3) .
C2 O3 1.357(3) .
C3 C4 1.344(3) .
C3 O3 1.357(3) .
C3 C7 1.519(3) .
C4 C5 1.441(3) .
C4 H4 0.9500 .
C5 O4 1.258(3) .
C5 C6 1.441(3) .
C6 H6 0.9500 .
C7 O6 1.240(3) .
C7 O5 1.266(3) .
O1 Cu1 1.9827(16) .
O5 Cu2 2.5336(18) .
O7 Cu1 1.9730(16) .
O7 H2O 0.84(2) .
O7 H1O 0.84(2) .
O8 Cu1 2.4552(19) .
O8 H4O 0.84(2) .
O8 H3O 0.84(2) .
O9 Cu2 1.9113(16) .
O9 H6O 0.84(2) .
O9 H5O 0.84(2) .
O10 Cu2 1.9620(17) .
O10 H8O 0.84(2) .
O10 H7O 0.84(2) .
Cu1 O7 1.9730(16) 2_765
Cu1 O1 1.9827(16) 2_765
Cu2 O9 1.9113(16) 2_666
Cu2 O10 1.9620(17) 2_666

loop_
_geom_hbond_atom_site_label_D
_geom_hbond_atom_site_label_H
_geom_hbond_atom_site_label_A
_geom_hbond_distance_DH
_geom_hbond_distance_HA
_geom_hbond_distance_DA
_geom_hbond_angle_DHA
_geom_hbond_site_symmetry_A
O7 H2O O1 0.84(2) 1.91(2) 2.748(2) 176(3) 2_665
O7 H1O O3 0.84(2) 2.60(3) 3.004(2) 111(2) 2_665
O7 H1O O5 0.84(2) 1.88(2) 2.716(2) 178(3) 2_665
O7 H1O O3 0.84(2) 2.60(3) 3.004(2) 111(2) 2_665
O8 H4O O2 0.84(2) 2.38(3) 2.825(3) 114(3) 2_765
O8 H3O O4 0.84(2) 2.021(18) 2.787(3) 151(3) 1_565
O9 H6O O8 0.84(2) 1.84(2) 2.669(2) 172(3) .
O9 H5O O5 0.84(2) 1.78(2) 2.613(2) 172(3) 1_655
O10 H8O O4 0.84(2) 1.86(2) 2.699(2) 171(3) 1_565
O10 H7O O6 0.84(2) 1.84(3) 2.674(2) 174(3) 2_566

loop_
_geom_torsion_atom_site_label_1
_geom_torsion_atom_site_label_2
_geom_torsion_atom_site_label_3
_geom_torsion_atom_site_label_4
_geom_torsion
_geom_torsion_site_symmetry_4
O2 C1 C2 C6 -7.8(3) .
O1 C1 C2 C6 173.5(2) .
O2 C1 C2 O3 171.6(2) .
O1 C1 C2 O3 -7.0(3) .
O3 C3 C4 C5 -1.9(4) .
C7 C3 C4 C5 176.0(2) .
C3 C4 C5 O4 -176.2(2) .
C3 C4 C5 C6 2.0(3) .
O3 C2 C6 C5 0.7(3) .
C1 C2 C6 C5 -180.0(2) .
O4 C5 C6 C2 176.9(2) .
C4 C5 C6 C2 -1.4(3) .
C4 C3 C7 O6 2.8(3) .
O3 C3 C7 O6 -179.17(19) .
C4 C3 C7 O5 -175.6(2) .
O3 C3 C7 O5 2.5(3) .
O2 C1 O1 Cu1 -13.5(4) .
C2 C1 O1 Cu1 165.03(14) .
C4 C3 O3 C2 1.0(3) .
C7 C3 O3 C2 -177.11(17) .
C6 C2 O3 C3 -0.4(3) .
C1 C2 O3 C3 -179.77(18) .
O6 C7 O5 Cu2 89.0(2) .
C3 C7 O5 Cu2 -92.78(18) .
C1 O1 Cu1 O7 -59.40(18) 2_765
C1 O1 Cu1 O7 120.60(18) .
C1 O1 Cu1 O8 -143.47(18) .
C7 O5 Cu2 O9 104.26(14) .
C7 O5 Cu2 O9 -75.74(14) 2_666
C7 O5 Cu2 O10 -164.57(14) .
C7 O5 Cu2 O10 15.43(14) 2_666
